data_2018977
loop_
_publ_author_name
'Zhao, Hong-Bin'
'Chen, Liang'
'Wang, Bang-Ying'
'Liao, Jun-Xu'
'Xu, Yong-Jun'

_publ_section_title
;
 <i>meso</i>-Tetrakis[4-(heptyloxy)phenyl]porphyrin
;
_journal_coeditor_code MX3095
_journal_issue 6
_journal_name_full 'Acta Crystallographica Section C'
_journal_page_first 651
_journal_page_last 653
_journal_paper_doi 10.1107/S0108270113011232
_journal_volume 69
_journal_year 2013
_chemical_formula_iupac 'C72 H86 N4 O4'
_chemical_formula_moiety 'C72 H86 N4 O4'
_chemical_formula_sum 'C72 H86 N4 O4'
_chemical_formula_weight 1071.45
_chemical_name_systematic
;
<i>meso</i>-Tetrakis[4-(heptyloxy)phenyl]porphyrin
;
_space_group_IT_number 14
_symmetry_cell_setting monoclinic
_symmetry_space_group_name_Hall '-P 2ybc'
_symmetry_space_group_name_H-M 'P 1 21/c 1'
_atom_sites_solution_hydrogens geom
_atom_sites_solution_primary direct
_atom_sites_solution_secondary difmap
_cell_angle_alpha 90.00
_cell_angle_beta 91.3350(10)
_cell_angle_gamma 90.00
_cell_formula_units_Z 2
_cell_length_a 15.9611(10)
_cell_length_b 19.1464(12)
_cell_length_c 10.1620(6)
_cell_measurement_reflns_used 3478
_cell_measurement_temperature 185(2)
_cell_measurement_theta_max 25.23
_cell_measurement_theta_min 2.27
_cell_volume 3104.6(3)
_computing_cell_refinement 'SMART (Bruker, 2002)'
_computing_data_collection 'SMART (Bruker, 2002)'
_computing_data_reduction 'SAINT (Bruker, 2002)'
_computing_molecular_graphics 'SHELXTL (Sheldrick, 2008)'
_computing_publication_material 'SHELXTL (Sheldrick, 2008)'
_computing_structure_refinement 'SHELXL97 (Sheldrick, 2008)'
_computing_structure_solution 'SHELXS97 (Sheldrick, 2008)'
_diffrn_ambient_temperature 185(2)
_diffrn_measured_fraction_theta_full 0.997
_diffrn_measured_fraction_theta_max 0.997
_diffrn_measurement_device_type 'Bruker APEX CCD area-detector'
_diffrn_measurement_method '\f and \w'
_diffrn_radiation_monochromator graphite
_diffrn_radiation_source 'fine-focus sealed tube'
_diffrn_radiation_type MoK\a
_diffrn_radiation_wavelength 0.71073
_diffrn_reflns_av_R_equivalents 0.0284
_diffrn_reflns_av_sigmaI/netI 0.0358
_diffrn_reflns_limit_h_max 19
_diffrn_reflns_limit_h_min -17
_diffrn_reflns_limit_k_max 23
_diffrn_reflns_limit_k_min -20
_diffrn_reflns_limit_l_max 12
_diffrn_reflns_limit_l_min -10
_diffrn_reflns_number 15401
_diffrn_reflns_theta_full 25.69
_diffrn_reflns_theta_max 25.69
_diffrn_reflns_theta_min 1.66
_exptl_absorpt_coefficient_mu 0.070
_exptl_absorpt_correction_T_max 0.9937
_exptl_absorpt_correction_T_min 0.9827
_exptl_absorpt_correction_type multi-scan
_exptl_absorpt_process_details '(SADABS; Sheldrick, 2004)'
_exptl_crystal_colour purple
_exptl_crystal_density_diffrn 1.146
_exptl_crystal_density_method 'not measured'
_exptl_crystal_description block
_exptl_crystal_F_000 1156
_exptl_crystal_size_max 0.25
_exptl_crystal_size_mid 0.12
_exptl_crystal_size_min 0.09
_refine_diff_density_max 0.201
_refine_diff_density_min -0.168
_refine_ls_extinction_method none
_refine_ls_goodness_of_fit_ref 0.997
_refine_ls_hydrogen_treatment mixed
_refine_ls_matrix_type full
_refine_ls_number_parameters 370
_refine_ls_number_reflns 5897
_refine_ls_number_restraints 0
_refine_ls_restrained_S_all 0.997
_refine_ls_R_factor_all 0.0707
_refine_ls_R_factor_gt 0.0489
_refine_ls_shift/su_max 0.001
_refine_ls_shift/su_mean 0.000
_refine_ls_structure_factor_coef Fsqd
_refine_ls_weighting_details 'calc w = 1/[\s^2^(Fo^2^)+(0.0568P)^2^+0.7417P] where P=(Fo^2^+2Fc^2^)/3'
_refine_ls_weighting_scheme calc
_refine_ls_wR_factor_gt 0.1107
_refine_ls_wR_factor_ref 0.1225
_reflns_number_gt 4393
_reflns_number_total 5897
_reflns_threshold_expression I>2\s(I)
_cod_data_source_file mx3095.cif
_cod_data_source_block I
_cod_original_sg_symbol_H-M 'P 21/c'
_cod_database_code 2018977
_cod_database_fobs_code 2018977

loop_
_symmetry_equiv_pos_as_xyz
'x, y, z'
'-x, y+1/2, -z+1/2'
'-x, -y, -z'
'x, -y-1/2, z-1/2'

loop_
_atom_site_type_symbol
_atom_site_label
_atom_site_fract_x
_atom_site_fract_y
_atom_site_fract_z
_atom_site_U_iso_or_equiv
_atom_site_adp_type
_atom_site_calc_flag
_atom_site_refinement_flags
_atom_site_occupancy
_atom_site_symmetry_multiplicity
O O1 0.51741(7) 0.09266(7) 0.42585(12) 0.0410(3) Uani d . 1 1
O O2 1.09423(8) 0.46877(6) -0.07553(11) 0.0349(3) Uani d . 1 1
N N1 0.93494(8) 0.08790(7) 0.04215(13) 0.0262(3) Uani d D 1 1
H H1A 0.960(4) 0.0484(17) 0.031(6) 0.031 Uiso d PD 0.28(2) 1
N N2 1.09930(9) 0.06192(7) -0.06170(13) 0.0283(3) Uani d D 1 1
H H2A 1.0594(11) 0.0346(11) -0.039(2) 0.034 Uiso d PD 0.72(2) 1
C C1 0.85825(10) 0.09096(9) 0.10027(15) 0.0269(4) Uani d . 1 1
C C2 0.83418(10) 0.16273(9) 0.11867(16) 0.0308(4) Uani d . 1 1
H H2 0.7842 0.1789 0.1576 0.037 Uiso calc R 1 1
C C3 0.89564(10) 0.20264(9) 0.07042(16) 0.0303(4) Uani d . 1 1
H H3 0.8968 0.2522 0.0670 0.036 Uiso calc R 1 1
C C4 0.95948(10) 0.15567(8) 0.02476(15) 0.0258(4) Uani d . 1 1
C C5 1.03729(10) 0.17813(8) -0.02219(15) 0.0262(4) Uani d . 1 1
C C6 1.10158(10) 0.13348(9) -0.06101(15) 0.0276(4) Uani d . 1 1
C C7 1.18019(10) 0.15404(9) -0.11416(16) 0.0321(4) Uani d . 1 1
H H7 1.1997 0.2006 -0.1239 0.039 Uiso calc R 1 1
C C8 1.22180(11) 0.09537(9) -0.14801(17) 0.0321(4) Uani d . 1 1
H H8 1.2755 0.0936 -0.1863 0.039 Uiso calc R 1 1
C C9 1.17105(10) 0.03643(9) -0.11615(16) 0.0280(4) Uani d . 1 1
C C10 0.80933(10) 0.03361(9) 0.13792(16) 0.0275(4) Uani d . 1 1
C C11 0.73178(10) 0.04817(8) 0.21401(17) 0.0291(4) Uani d . 1 1
C C12 0.73573(11) 0.04892(10) 0.34984(18) 0.0389(5) Uani d . 1 1
H H12 0.7877 0.0396 0.3937 0.047 Uiso calc R 1 1
C C13 0.66586(12) 0.06295(10) 0.42414(18) 0.0407(5) Uani d . 1 1
H H13 0.6704 0.0628 0.5175 0.049 Uiso calc R 1 1
C C14 0.58989(11) 0.07708(9) 0.36240(18) 0.0331(4) Uani d . 1 1
C C15 0.58460(12) 0.07570(10) 0.22576(19) 0.0416(5) Uani d . 1 1
H H15 0.5326 0.0849 0.1818 0.050 Uiso calc R 1 1
C C16 0.65470(11) 0.06105(10) 0.15357(18) 0.0402(5) Uani d . 1 1
H H16 0.6499 0.0598 0.0602 0.048 Uiso calc R 1 1
C C17 0.51999(12) 0.09014(10) 0.56676(18) 0.0431(5) Uani d . 1 1
H H17A 0.5666 0.1195 0.6015 0.052 Uiso calc R 1 1
H H17B 0.5295 0.0415 0.5968 0.052 Uiso calc R 1 1
C C18 0.43755(12) 0.11673(10) 0.6172(2) 0.0456(5) Uani d . 1 1
H H18A 0.4340 0.1052 0.7119 0.055 Uiso calc R 1 1
H H18B 0.3911 0.0923 0.5701 0.055 Uiso calc R 1 1
C C19 0.42644(12) 0.19497(10) 0.5995(2) 0.0430(5) Uani d . 1 1
H H19A 0.4172 0.2051 0.5048 0.052 Uiso calc R 1 1
H H19B 0.4789 0.2187 0.6283 0.052 Uiso calc R 1 1
C C20 0.35393(12) 0.22543(10) 0.6756(2) 0.0433(5) Uani d . 1 1
H H20A 0.3006 0.2068 0.6384 0.052 Uiso calc R 1 1
H H20B 0.3589 0.2101 0.7685 0.052 Uiso calc R 1 1
C C21 0.35147(13) 0.30456(10) 0.6711(2) 0.0490(5) Uani d . 1 1
H H21A 0.3428 0.3195 0.5785 0.059 Uiso calc R 1 1
H H21B 0.4065 0.3228 0.7020 0.059 Uiso calc R 1 1
C C22 0.28363(13) 0.33698(11) 0.7534(2) 0.0564(6) Uani d . 1 1
H H22A 0.2282 0.3211 0.7194 0.068 Uiso calc R 1 1
H H22B 0.2903 0.3202 0.8453 0.068 Uiso calc R 1 1
C C23 0.28581(18) 0.41588(13) 0.7529(3) 0.0809(8) Uani d . 1 1
H H23A 0.3408 0.4320 0.7854 0.097 Uiso calc R 1 1
H H23B 0.2421 0.4339 0.8100 0.097 Uiso calc R 1 1
H H23C 0.2759 0.4329 0.6629 0.097 Uiso calc R 1 1
C C24 1.05164(10) 0.25488(8) -0.03540(15) 0.0268(4) Uani d . 1 1
C C25 1.00965(12) 0.29237(9) -0.13296(17) 0.0362(4) Uani d . 1 1
H H25 0.9715 0.2685 -0.1903 0.043 Uiso calc R 1 1
C C26 1.02143(11) 0.36351(9) -0.14985(17) 0.0357(4) Uani d . 1 1
H H26 0.9914 0.3878 -0.2174 0.043 Uiso calc R 1 1
C C27 1.07736(10) 0.39885(9) -0.06746(16) 0.0285(4) Uani d . 1 1
C C28 1.11947(11) 0.36240(9) 0.03157(17) 0.0357(4) Uani d . 1 1
H H28 1.1575 0.3863 0.0890 0.043 Uiso calc R 1 1
C C29 1.10656(11) 0.29164(9) 0.04748(17) 0.0344(4) Uani d . 1 1
H H29 1.1357 0.2676 0.1163 0.041 Uiso calc R 1 1
C C30 1.04834(11) 0.50883(9) -0.17326(18) 0.0348(4) Uani d . 1 1
H H30A 0.9882 0.5107 -0.1515 0.042 Uiso calc R 1 1
H H30B 1.0535 0.4870 -0.2610 0.042 Uiso calc R 1 1
C C31 1.08495(11) 0.58145(9) -0.17379(18) 0.0352(4) Uani d . 1 1
H H31A 1.0868 0.5998 -0.0827 0.042 Uiso calc R 1 1
H H31B 1.0480 0.6124 -0.2274 0.042 Uiso calc R 1 1
C C32 1.17261(11) 0.58327(9) -0.22846(18) 0.0339(4) Uani d . 1 1
H H32A 1.1706 0.5634 -0.3184 0.041 Uiso calc R 1 1
H H32B 1.2093 0.5528 -0.1734 0.041 Uiso calc R 1 1
C C33 1.21197(11) 0.65554(9) -0.23443(18) 0.0358(4) Uani d . 1 1
H H33A 1.1715 0.6883 -0.2766 0.043 Uiso calc R 1 1
H H33B 1.2238 0.6723 -0.1437 0.043 Uiso calc R 1 1
C C34 1.29262(11) 0.65618(10) -0.31055(18) 0.0383(4) Uani d . 1 1
H H34A 1.3314 0.6212 -0.2712 0.046 Uiso calc R 1 1
H H34B 1.2798 0.6415 -0.4022 0.046 Uiso calc R 1 1
C C35 1.33689(13) 0.72612(11) -0.3134(2) 0.0527(6) Uani d . 1 1
H H35A 1.3525 0.7399 -0.2222 0.063 Uiso calc R 1 1
H H35B 1.2977 0.7618 -0.3495 0.063 Uiso calc R 1 1
C C36 1.41502(15) 0.72523(13) -0.3954(2) 0.0642(7) Uani d . 1 1
H H36A 1.4533 0.6890 -0.3622 0.077 Uiso calc R 1 1
H H36B 1.4427 0.7708 -0.3897 0.077 Uiso calc R 1 1
H H36C 1.3995 0.7153 -0.4874 0.077 Uiso calc R 1 1

loop_
_atom_site_aniso_label
_atom_site_aniso_U_11
_atom_site_aniso_U_22
_atom_site_aniso_U_33
_atom_site_aniso_U_12
_atom_site_aniso_U_13
_atom_site_aniso_U_23
O1 0.0299(7) 0.0454(8) 0.0483(8) 0.0039(6) 0.0156(6) -0.0035(6)
O2 0.0421(8) 0.0235(6) 0.0388(7) -0.0047(5) -0.0028(6) 0.0033(5)
N1 0.0242(8) 0.0248(8) 0.0298(7) -0.0014(6) 0.0058(6) -0.0002(6)
N2 0.0257(8) 0.0240(8) 0.0354(8) -0.0016(6) 0.0072(6) 0.0006(6)
C1 0.0247(9) 0.0279(9) 0.0283(8) 0.0008(7) 0.0023(7) -0.0011(7)
C2 0.0259(9) 0.0304(10) 0.0363(9) 0.0038(7) 0.0056(7) -0.0023(7)
C3 0.0310(9) 0.0239(9) 0.0364(9) 0.0022(7) 0.0049(7) -0.0009(7)
C4 0.0272(9) 0.0243(9) 0.0259(8) 0.0000(7) 0.0013(7) 0.0000(7)
C5 0.0275(9) 0.0240(9) 0.0271(8) -0.0013(7) 0.0009(7) -0.0009(7)
C6 0.0285(9) 0.0254(9) 0.0289(9) -0.0032(7) 0.0030(7) 0.0015(7)
C7 0.0309(9) 0.0260(9) 0.0397(10) -0.0042(7) 0.0076(8) 0.0021(8)
C8 0.0259(9) 0.0310(10) 0.0399(10) -0.0028(7) 0.0097(7) 0.0011(8)
C9 0.0241(9) 0.0288(9) 0.0314(9) -0.0003(7) 0.0057(7) 0.0006(7)
C10 0.0231(9) 0.0299(9) 0.0297(9) -0.0002(7) 0.0039(7) 0.0002(7)
C11 0.0265(9) 0.0235(9) 0.0377(10) -0.0005(7) 0.0083(7) 0.0007(7)
C12 0.0263(10) 0.0486(12) 0.0420(11) 0.0055(8) 0.0036(8) -0.0035(9)
C13 0.0352(11) 0.0533(13) 0.0339(10) 0.0050(9) 0.0084(8) -0.0056(9)
C14 0.0257(9) 0.0276(9) 0.0465(11) 0.0000(7) 0.0129(8) -0.0016(8)
C15 0.0280(10) 0.0512(12) 0.0457(11) 0.0075(9) 0.0034(8) 0.0035(9)
C16 0.0321(10) 0.0533(13) 0.0356(10) 0.0038(9) 0.0078(8) 0.0034(9)
C17 0.0439(12) 0.0392(11) 0.0469(11) 0.0029(9) 0.0153(9) -0.0036(9)
C18 0.0426(12) 0.0406(12) 0.0546(12) -0.0007(9) 0.0246(10) -0.0038(9)
C19 0.0362(11) 0.0407(12) 0.0528(12) -0.0001(9) 0.0168(9) -0.0018(9)
C20 0.0340(11) 0.0387(11) 0.0578(12) -0.0002(8) 0.0159(9) -0.0054(9)
C21 0.0459(12) 0.0386(12) 0.0630(13) 0.0012(9) 0.0131(10) -0.0022(10)
C22 0.0452(13) 0.0394(12) 0.0850(16) 0.0042(10) 0.0124(11) -0.0120(11)
C23 0.084(2) 0.0461(15) 0.114(2) 0.0120(13) 0.0280(17) -0.0107(15)
C24 0.0249(9) 0.0255(9) 0.0302(9) -0.0007(7) 0.0062(7) -0.0005(7)
C25 0.0415(11) 0.0308(10) 0.0360(10) -0.0078(8) -0.0051(8) -0.0002(8)
C26 0.0431(11) 0.0299(10) 0.0338(10) -0.0021(8) -0.0051(8) 0.0050(8)
C27 0.0305(9) 0.0226(9) 0.0327(9) -0.0028(7) 0.0062(7) -0.0002(7)
C28 0.0371(10) 0.0301(10) 0.0395(10) -0.0058(8) -0.0079(8) 0.0005(8)
C29 0.0336(10) 0.0297(10) 0.0396(10) -0.0011(8) -0.0060(8) 0.0059(8)
C30 0.0380(10) 0.0285(10) 0.0380(10) 0.0003(8) 0.0026(8) 0.0055(8)
C31 0.0393(11) 0.0258(9) 0.0409(10) 0.0017(8) 0.0054(8) 0.0039(8)
C32 0.0382(11) 0.0255(9) 0.0383(10) 0.0026(8) 0.0046(8) 0.0002(8)
C33 0.0364(10) 0.0291(10) 0.0420(10) 0.0014(8) 0.0059(8) 0.0020(8)
C34 0.0384(11) 0.0361(11) 0.0405(10) 0.0012(8) 0.0066(8) 0.0008(8)
C35 0.0521(13) 0.0412(12) 0.0656(14) -0.0072(10) 0.0207(11) 0.0011(10)
C36 0.0607(15) 0.0595(15) 0.0735(16) -0.0156(12) 0.0266(12) 0.0018(12)

loop_
_atom_type_symbol
_atom_type_description
_atom_type_scat_dispersion_real
_atom_type_scat_dispersion_imag
_atom_type_scat_source
C C 0.0033 0.0016 'International Tables Vol C Tables 4.2.6.8 and 6.1.1.4'
H H 0.0000 0.0000 'International Tables Vol C Tables 4.2.6.8 and 6.1.1.4'
N N 0.0061 0.0033 'International Tables Vol C Tables 4.2.6.8 and 6.1.1.4'
O O 0.0106 0.0060 'International Tables Vol C Tables 4.2.6.8 and 6.1.1.4'

loop_
_geom_angle_atom_site_label_1
_geom_angle_atom_site_label_2
_geom_angle_atom_site_label_3
_geom_angle_site_symmetry_1
_geom_angle_site_symmetry_3
_geom_angle
C14 O1 C17 . . 117.27(14)
C27 O2 C30 . . 117.67(13)
C4 N1 C1 . . 106.02(13)
C4 N1 H1A . . 133(4)
C1 N1 H1A . . 121(4)
C6 N2 C9 . . 109.58(13)
C6 N2 H2A . . 128.8(17)
C9 N2 H2A . . 121.4(17)
N1 C1 C10 . . 126.18(15)
N1 C1 C2 . . 109.86(14)
C10 C1 C2 . . 123.95(15)
C3 C2 C1 . . 107.20(15)
C3 C2 H2 . . 126.4
C1 C2 H2 . . 126.4
C2 C3 C4 . . 106.83(15)
C2 C3 H3 . . 126.6
C4 C3 H3 . . 126.6
N1 C4 C5 . . 126.23(14)
N1 C4 C3 . . 110.05(14)
C5 C4 C3 . . 123.60(15)
C6 C5 C4 . . 124.56(15)
C6 C5 C24 . . 117.42(14)
C4 C5 C24 . . 117.99(14)
N2 C6 C5 . . 126.33(15)
N2 C6 C7 . . 107.23(14)
C5 C6 C7 . . 126.36(15)
C8 C7 C6 . . 107.87(15)
C8 C7 H7 . . 126.1
C6 C7 H7 . . 126.1
C7 C8 C9 . . 108.27(15)
C7 C8 H8 . . 125.9
C9 C8 H8 . . 125.9
N2 C9 C10 . 3_755 126.70(15)
N2 C9 C8 . . 107.02(14)
C10 C9 C8 3_755 . 126.27(15)
C9 C10 C1 3_755 . 125.40(15)
C9 C10 C11 3_755 . 116.80(14)
C1 C10 C11 . . 117.73(14)
C12 C11 C16 . . 117.46(15)
C12 C11 C10 . . 119.88(15)
C16 C11 C10 . . 122.66(15)
C11 C12 C13 . . 121.85(17)
C11 C12 H12 . . 119.1
C13 C12 H12 . . 119.1
C14 C13 C12 . . 119.98(17)
C14 C13 H13 . . 120.0
C12 C13 H13 . . 120.0
O1 C14 C13 . . 124.86(16)
O1 C14 C15 . . 116.24(16)
C13 C14 C15 . . 118.90(16)
C16 C15 C14 . . 120.24(17)
C16 C15 H15 . . 119.9
C14 C15 H15 . . 119.9
C15 C16 C11 . . 121.55(17)
C15 C16 H16 . . 119.2
C11 C16 H16 . . 119.2
O1 C17 C18 . . 108.82(16)
O1 C17 H17A . . 109.9
C18 C17 H17A . . 109.9
O1 C17 H17B . . 109.9
C18 C17 H17B . . 109.9
H17A C17 H17B . . 108.3
C17 C18 C19 . . 113.11(16)
C17 C18 H18A . . 109.0
C19 C18 H18A . . 109.0
C17 C18 H18B . . 109.0
C19 C18 H18B . . 109.0
H18A C18 H18B . . 107.8
C18 C19 C20 . . 113.96(15)
C18 C19 H19A . . 108.8
C20 C19 H19A . . 108.8
C18 C19 H19B . . 108.8
C20 C19 H19B . . 108.8
H19A C19 H19B . . 107.7
C21 C20 C19 . . 112.77(16)
C21 C20 H20A . . 109.0
C19 C20 H20A . . 109.0
C21 C20 H20B . . 109.0
C19 C20 H20B . . 109.0
H20A C20 H20B . . 107.8
C20 C21 C22 . . 114.25(17)
C20 C21 H21A . . 108.7
C22 C21 H21A . . 108.7
C20 C21 H21B . . 108.7
C22 C21 H21B . . 108.7
H21A C21 H21B . . 107.6
C23 C22 C21 . . 112.98(19)
C23 C22 H22A . . 109.0
C21 C22 H22A . . 109.0
C23 C22 H22B . . 109.0
C21 C22 H22B . . 109.0
H22A C22 H22B . . 107.8
C22 C23 H23A . . 109.5
C22 C23 H23B . . 109.5
H23A C23 H23B . . 109.5
C22 C23 H23C . . 109.5
H23A C23 H23C . . 109.5
H23B C23 H23C . . 109.5
C25 C24 C29 . . 117.28(16)
C25 C24 C5 . . 120.12(15)
C29 C24 C5 . . 122.60(15)
C24 C25 C26 . . 122.24(16)
C24 C25 H25 . . 118.9
C26 C25 H25 . . 118.9
C27 C26 C25 . . 119.49(16)
C27 C26 H26 . . 120.3
C25 C26 H26 . . 120.3
O2 C27 C28 . . 116.33(15)
O2 C27 C26 . . 124.49(15)
C28 C27 C26 . . 119.17(16)
C29 C28 C27 . . 120.55(16)
C29 C28 H28 . . 119.7
C27 C28 H28 . . 119.7
C28 C29 C24 . . 121.26(16)
C28 C29 H29 . . 119.4
C24 C29 H29 . . 119.4
O2 C30 C31 . . 107.60(14)
O2 C30 H30A . . 110.2
C31 C30 H30A . . 110.2
O2 C30 H30B . . 110.2
C31 C30 H30B . . 110.2
H30A C30 H30B . . 108.5
C30 C31 C32 . . 112.52(14)
C30 C31 H31A . . 109.1
C32 C31 H31A . . 109.1
C30 C31 H31B . . 109.1
C32 C31 H31B . . 109.1
H31A C31 H31B . . 107.8
C31 C32 C33 . . 114.87(14)
C31 C32 H32A . . 108.5
C33 C32 H32A . . 108.5
C31 C32 H32B . . 108.5
C33 C32 H32B . . 108.5
H32A C32 H32B . . 107.5
C34 C33 C32 . . 112.57(14)
C34 C33 H33A . . 109.1
C32 C33 H33A . . 109.1
C34 C33 H33B . . 109.1
C32 C33 H33B . . 109.1
H33A C33 H33B . . 107.8
C35 C34 C33 . . 114.75(15)
C35 C34 H34A . . 108.6
C33 C34 H34A . . 108.6
C35 C34 H34B . . 108.6
C33 C34 H34B . . 108.6
H34A C34 H34B . . 107.6
C34 C35 C36 . . 113.00(17)
C34 C35 H35A . . 109.0
C36 C35 H35A . . 109.0
C34 C35 H35B . . 109.0
C36 C35 H35B . . 109.0
H35A C35 H35B . . 107.8
C35 C36 H36A . . 109.5
C35 C36 H36B . . 109.5
H36A C36 H36B . . 109.5
C35 C36 H36C . . 109.5
H36A C36 H36C . . 109.5
H36B C36 H36C . . 109.5

loop_
_geom_bond_atom_site_label_1
_geom_bond_atom_site_label_2
_geom_bond_site_symmetry_2
_geom_bond_distance
O1 C14 . 1.370(2)
O1 C17 . 1.432(2)
O2 C27 . 1.3683(19)
O2 C30 . 1.441(2)
N1 C4 . 1.368(2)
N1 C1 . 1.373(2)
N1 H1A . 0.863(10)
N2 C6 . 1.371(2)
N2 C9 . 1.373(2)
N2 H2A . 0.860(10)
C1 C10 . 1.405(2)
C1 C2 . 1.440(2)
C2 C3 . 1.345(2)
C2 H2 . 0.9500
C3 C4 . 1.444(2)
C3 H3 . 0.9500
C4 C5 . 1.408(2)
C5 C6 . 1.399(2)
C5 C24 . 1.494(2)
C6 C7 . 1.433(2)
C7 C8 . 1.354(2)
C7 H7 . 0.9500
C8 C9 . 1.431(2)
C8 H8 . 0.9500
C9 C10 3_755 1.396(2)
C10 C9 3_755 1.396(2)
C10 C11 . 1.501(2)
C11 C12 . 1.380(2)
C11 C16 . 1.384(2)
C12 C13 . 1.387(2)
C12 H12 . 0.9500
C13 C14 . 1.379(3)
C13 H13 . 0.9500
C14 C15 . 1.389(3)
C15 C16 . 1.381(2)
C15 H15 . 0.9500
C16 H16 . 0.9500
C17 C18 . 1.511(2)
C17 H17A . 0.9900
C17 H17B . 0.9900
C18 C19 . 1.519(3)
C18 H18A . 0.9900
C18 H18B . 0.9900
C19 C20 . 1.523(2)
C19 H19A . 0.9900
C19 H19B . 0.9900
C20 C21 . 1.516(3)
C20 H20A . 0.9900
C20 H20B . 0.9900
C21 C22 . 1.516(3)
C21 H21A . 0.9900
C21 H21B . 0.9900
C22 C23 . 1.511(3)
C22 H22A . 0.9900
C22 H22B . 0.9900
C23 H23A . 0.9800
C23 H23B . 0.9800
C23 H23C . 0.9800
C24 C25 . 1.384(2)
C24 C29 . 1.392(2)
C25 C26 . 1.386(2)
C25 H25 . 0.9500
C26 C27 . 1.386(2)
C26 H26 . 0.9500
C27 C28 . 1.386(2)
C28 C29 . 1.380(2)
C28 H28 . 0.9500
C29 H29 . 0.9500
C30 C31 . 1.508(2)
C30 H30A . 0.9900
C30 H30B . 0.9900
C31 C32 . 1.518(2)
C31 H31A . 0.9900
C31 H31B . 0.9900
C32 C33 . 1.521(2)
C32 H32A . 0.9900
C32 H32B . 0.9900
C33 C34 . 1.517(2)
C33 H33A . 0.9900
C33 H33B . 0.9900
C34 C35 . 1.515(3)
C34 H34A . 0.9900
C34 H34B . 0.9900
C35 C36 . 1.516(3)
C35 H35A . 0.9900
C35 H35B . 0.9900
C36 H36A . 0.9800
C36 H36B . 0.9800
C36 H36C . 0.9800

loop_
_geom_hbond_atom_site_label_D
_geom_hbond_atom_site_label_H
_geom_hbond_atom_site_label_A
_geom_hbond_site_symmetry_A
_geom_hbond_distance_DH
_geom_hbond_distance_HA
_geom_hbond_distance_DA
_geom_hbond_angle_DHA
N1 H1A N2 1_555 0.863(10) 2.45(6) 2.8935(19) 113(5)
N2 H2A N1 3_755 0.860(10) 2.35(2) 2.928(2) 125(2)
